data_4062241
loop_
_publ_author_name
'Iravani, Effat'
'Neum\"uller, Bernhard'

_publ_section_title
;
 Trimerization of Phenylacetonitrile. InMe~3~ as a Base for C-H Acidic Nitriles
;
_journal_issue 20
_journal_name_full Organometallics
_journal_page_first 4129
_journal_page_last 4135
_journal_paper_doi 10.1021/om0303956
_journal_volume 22
_journal_year 2003
_chemical_formula_sum 'C14 H11 N'
_chemical_formula_weight 193.24
_chemical_name_common Ph~2~C(H)CN
_space_group_IT_number 14
_symmetry_cell_setting monoclinic
_symmetry_space_group_name_Hall '-P 2ybc'
_symmetry_space_group_name_H-M 'P 1 21/c 1'
_cell_angle_alpha 90.00
_cell_angle_beta 107.28(1)
_cell_angle_gamma 90.00
_cell_formula_units_Z 4
_cell_length_a 10.720(2)
_cell_length_b 6.297(1)
_cell_length_c 16.385(2)
_cell_measurement_temperature 193(2)
_cell_volume 1056.1(3)
_diffrn_ambient_temperature 193(2)
_exptl_crystal_density_diffrn 1.215
_cod_original_sg_symbol_H-M 'P 21/c'
_cod_database_code 4062241

loop_
_symmetry_equiv_pos_as_xyz
'x, y, z'
'-x, y+1/2, -z+1/2'
'-x, -y, -z'
'x, -y-1/2, z-1/2'

loop_
_atom_site_label
_atom_site_type_symbol
_atom_site_fract_x
_atom_site_fract_y
_atom_site_fract_z
_atom_site_U_iso_or_equiv
_atom_site_adp_type
_atom_site_occupancy
_atom_site_symmetry_multiplicity
_atom_site_calc_flag
_atom_site_refinement_flags
_atom_site_disorder_assembly
_atom_site_disorder_group
N1 N 0.54268(12) -0.0028(2) 0.19340(7) 0.0533(3) Uani 1 1 d . . .
C1 C 0.58688(12) -0.1668(2) 0.18917(7) 0.0416(3) Uani 1 1 d . . .
C2 C 0.64813(12) -0.3741(2) 0.18557(7) 0.0381(3) Uani 1 1 d . . .
H21 H 0.5870(14) -0.483(2) 0.1951(8) 0.046(4) Uiso 1 1 d . . .
C3 C 0.77619(12) -0.38881(19) 0.25762(7) 0.0388(3) Uani 1 1 d . . .
C31 C 0.86413(13) -0.2209(2) 0.27657(8) 0.0479(3) Uani 1 1 d . . .
H311 H 0.8430(15) -0.091(2) 0.2426(10) 0.062(4) Uiso 1 1 d . . .
C32 C 0.97992(14) -0.2379(3) 0.34220(9) 0.0560(4) Uani 1 1 d . . .
H321 H 1.0409(17) -0.115(3) 0.3558(10) 0.071(5) Uiso 1 1 d . . .
C33 C 1.00809(15) -0.4222(3) 0.38945(9) 0.0572(4) Uani 1 1 d . . .
H331 H 1.0872(18) -0.433(2) 0.4371(11) 0.073(5) Uiso 1 1 d . . .
C34 C 0.92266(15) -0.5919(3) 0.37033(9) 0.0558(4) Uani 1 1 d . . .
H341 H 0.9435(17) -0.726(3) 0.4051(10) 0.077(5) Uiso 1 1 d . . .
C35 C 0.80690(14) -0.5749(2) 0.30463(8) 0.0473(3) Uani 1 1 d . . .
H351 H 0.7443(15) -0.693(2) 0.2916(9) 0.059(4) Uiso 1 1 d . . .
C4 C 0.66633(11) -0.41414(18) 0.09790(7) 0.0360(3) Uani 1 1 d . . .
C41 C 0.70033(14) -0.2530(2) 0.05122(8) 0.0478(3) Uani 1 1 d . . .
H411 H 0.7102(15) -0.104(3) 0.0753(9) 0.067(5) Uiso 1 1 d . . .
C42 C 0.71910(15) -0.2946(2) -0.02712(8) 0.0532(4) Uani 1 1 d . . .
H421 H 0.7400(15) -0.177(3) -0.0617(10) 0.067(4) Uiso 1 1 d . . .
C43 C 0.70377(14) -0.4981(2) -0.05972(8) 0.0485(3) Uani 1 1 d . . .
H431 H 0.7179(14) -0.529(2) -0.1147(10) 0.059(4) Uiso 1 1 d . . .
C44 C 0.66973(13) -0.6596(2) -0.01359(8) 0.0472(3) Uani 1 1 d . . .
H441 H 0.6547(14) -0.806(3) -0.0393(9) 0.060(4) Uiso 1 1 d . . .
C45 C 0.65053(12) -0.6184(2) 0.06470(8) 0.0423(3) Uani 1 1 d . . .
H451 H 0.6240(14) -0.730(2) 0.0985(9) 0.055(4) Uiso 1 1 d . . .

loop_
_atom_site_aniso_label
_atom_site_aniso_U_11
_atom_site_aniso_U_22
_atom_site_aniso_U_33
_atom_site_aniso_U_23
_atom_site_aniso_U_13
_atom_site_aniso_U_12
N1 0.0578(7) 0.0558(7) 0.0513(6) 0.0015(5) 0.0239(5) 0.0106(6)
C1 0.0410(7) 0.0489(8) 0.0375(6) 0.0014(5) 0.0157(5) 0.0020(6)
C2 0.0397(6) 0.0380(7) 0.0388(6) 0.0022(5) 0.0150(5) 0.0000(5)
C3 0.0413(7) 0.0424(7) 0.0358(6) 0.0004(5) 0.0164(5) 0.0024(5)
C31 0.0460(7) 0.0499(8) 0.0489(7) 0.0024(6) 0.0158(6) -0.0027(6)
C32 0.0427(8) 0.0691(10) 0.0558(8) -0.0069(7) 0.0144(6) -0.0051(7)
C33 0.0450(8) 0.0795(11) 0.0450(7) -0.0023(7) 0.0101(6) 0.0120(8)
C34 0.0619(9) 0.0594(9) 0.0451(7) 0.0070(7) 0.0146(6) 0.0162(8)
C35 0.0540(8) 0.0463(8) 0.0427(7) 0.0025(5) 0.0162(6) 0.0039(6)
C4 0.0333(6) 0.0378(6) 0.0371(6) 0.0001(5) 0.0109(5) -0.0001(5)
C41 0.0631(9) 0.0399(7) 0.0478(7) -0.0034(6) 0.0277(6) -0.0075(6)
C42 0.0708(10) 0.0478(8) 0.0499(7) 0.0005(6) 0.0315(7) -0.0069(7)
C43 0.0536(8) 0.0550(8) 0.0386(6) -0.0033(6) 0.0165(6) 0.0042(6)
C44 0.0528(8) 0.0419(7) 0.0428(6) -0.0060(6) 0.0077(6) 0.0053(6)
C45 0.0453(7) 0.0370(7) 0.0422(6) 0.0027(5) 0.0091(5) 0.0009(5)

loop_
_geom_bond_atom_site_label_1
_geom_bond_atom_site_label_2
_geom_bond_distance
_geom_bond_site_symmetry_2
_geom_bond_publ_flag
N1 C1 1.1468(17) . ?
C1 C2 1.4707(18) . ?
C2 C3 1.5246(17) . ?
C2 C4 1.5269(16) . ?
C3 C35 1.3871(18) . ?
C3 C31 1.3888(18) . ?
C31 C32 1.384(2) . ?
C32 C33 1.378(2) . ?
C33 C34 1.382(2) . ?
C34 C35 1.384(2) . ?
C4 C41 1.3831(17) . ?
C4 C45 1.3873(17) . ?
C41 C42 1.3821(18) . ?
C42 C43 1.379(2) . ?
C43 C44 1.379(2) . ?
C44 C45 1.3827(18) . ?

loop_
_cod_related_entry_id
_cod_related_entry_database
_cod_related_entry_code
1 ChemSpider 6576
